data_7209768
loop_
_publ_author_name
'Li, Xiao-Zeng'
'Hao, Peng-Peng'
'Wang, Dan'
'Zhu, Li-Na'

_publ_section_title
;
 Analysis of factors governing the formation of single-stranded helical
 coordination polymers from a macrocyclic metalloligand and Ca2+, Mn2+,
 Fe2+, Co2+, Ni2+, Cu2+, Zn2+ and Pb2+
;
_journal_issue 15
_journal_name_full CrystEngComm
_journal_page_first 2800
_journal_paper_doi 10.1039/c3ce40124c
_journal_volume 15
_journal_year 2013
_chemical_formula_sum 'C24 H24 Mn N4 Ni O12'
_chemical_formula_weight 674.10
_chemical_name_systematic
;
?
;
_space_group_IT_number 14
_symmetry_cell_setting monoclinic
_symmetry_space_group_name_Hall '-P 2ybc'
_symmetry_space_group_name_H-M 'P 1 21/c 1'
_atom_sites_solution_hydrogens geom
_atom_sites_solution_primary direct
_atom_sites_solution_secondary difmap
_audit_creation_method SHELXL-97
_cell_angle_alpha 90.00
_cell_angle_beta 128.93(5)
_cell_angle_gamma 90.00
_cell_formula_units_Z 4
_cell_length_a 15.90(2)
_cell_length_b 8.875(11)
_cell_length_c 24.97(2)
_cell_measurement_temperature 293(2)
_cell_volume 2741(6)
_computing_cell_refinement 'Bruker XSCANS'
_computing_data_collection 'Bruker XSCANS'
_computing_data_reduction 'Bruker SHELXTL'
_computing_molecular_graphics 'Bruker SHELXTL'
_computing_publication_material 'Bruker SHELXTL'
_computing_structure_refinement 'SHELXL-97 (Sheldrick, 1997)'
_computing_structure_solution 'SHELXS-97 (Sheldrick, 1990)'
_diffrn_ambient_temperature 293(2)
_diffrn_measured_fraction_theta_full 0.996
_diffrn_measured_fraction_theta_max 0.996
_diffrn_measurement_device_type 'Bruker P4'
_diffrn_measurement_method '\w scans'
_diffrn_radiation_monochromator graphite
_diffrn_radiation_source 'fine-focus sealed tube'
_diffrn_radiation_type MoK\a
_diffrn_radiation_wavelength 0.71073
_diffrn_reflns_av_R_equivalents 0.1004
_diffrn_reflns_av_sigmaI/netI 0.0705
_diffrn_reflns_limit_h_max 18
_diffrn_reflns_limit_h_min -18
_diffrn_reflns_limit_k_max 10
_diffrn_reflns_limit_k_min -10
_diffrn_reflns_limit_l_max 29
_diffrn_reflns_limit_l_min -29
_diffrn_reflns_number 22349
_diffrn_reflns_theta_full 25.02
_diffrn_reflns_theta_max 25.02
_diffrn_reflns_theta_min 3.11
_exptl_absorpt_coefficient_mu 1.218
_exptl_absorpt_correction_T_max 0.7927
_exptl_absorpt_correction_T_min 0.7927
_exptl_absorpt_correction_type multi-scan
_exptl_absorpt_process_details sadabs
_exptl_crystal_colour Red
_exptl_crystal_density_diffrn 1.633
_exptl_crystal_density_method 'not measured'
_exptl_crystal_description Prism
_exptl_crystal_F_000 1356
_exptl_crystal_size_max 0.20
_exptl_crystal_size_mid 0.20
_exptl_crystal_size_min 0.20
_refine_diff_density_max 1.003
_refine_diff_density_min -0.798
_refine_diff_density_rms 0.108
_refine_ls_extinction_coef 0.0030(15)
_refine_ls_extinction_expression Fc^*^=kFc[1+0.001xFc^2^\l^3^/sin(2\q)]^-1/4^
_refine_ls_extinction_method SHELXL
_refine_ls_goodness_of_fit_ref 1.064
_refine_ls_hydrogen_treatment constr
_refine_ls_matrix_type full
_refine_ls_number_parameters 426
_refine_ls_number_reflns 4830
_refine_ls_number_restraints 48
_refine_ls_restrained_S_all 1.081
_refine_ls_R_factor_all 0.1275
_refine_ls_R_factor_gt 0.0894
_refine_ls_shift/su_max 0.000
_refine_ls_shift/su_mean 0.000
_refine_ls_structure_factor_coef Fsqd
_refine_ls_weighting_details 'calc w=1/[\s^2^(Fo^2^)+(0.1561P)^2^+5.6518P] where P=(Fo^2^+2Fc^2^)/3'
_refine_ls_weighting_scheme calc
_refine_ls_wR_factor_gt 0.2367
_refine_ls_wR_factor_ref 0.2940
_reflns_number_gt 3049
_reflns_number_total 4830
_reflns_threshold_expression >2sigma(I)
_cod_data_source_file c3ce40124c.txt
_cod_data_source_block Mn
_cod_original_cell_volume 2741(5)
_cod_original_sg_symbol_H-M P21/c
_cod_original_formula_sum 'C24 H24 N4 Mn Ni O12'
_cod_database_code 7209768

loop_
_symmetry_equiv_pos_as_xyz
'x, y, z'
'-x, y+1/2, -z+1/2'
'-x, -y, -z'
'x, -y-1/2, z-1/2'

loop_
_atom_site_label
_atom_site_type_symbol
_atom_site_fract_x
_atom_site_fract_y
_atom_site_fract_z
_atom_site_U_iso_or_equiv
_atom_site_adp_type
_atom_site_occupancy
_atom_site_symmetry_multiplicity
_atom_site_calc_flag
_atom_site_refinement_flags
_atom_site_disorder_assembly
_atom_site_disorder_group
Ni1 Ni 0.91520(7) 0.44230(11) 0.10807(5) 0.0600(4) Uani 1 1 d . A .
Mn1 Mn 1.34021(11) 0.5094(2) 0.28831(8) 0.0902(6) Uani 1 1 d . . .
C1 C 0.9924(6) 0.6437(9) 0.0538(4) 0.066(2) Uani 1 1 d . A .
C2 C 1.0731(7) 0.6917(11) 0.0503(4) 0.075(2) Uani 1 1 d . . .
H2 H 1.1441 0.6611 0.0843 0.090 Uiso 1 1 calc R . .
C3 C 1.0494(9) 0.7834(12) -0.0025(5) 0.090(3) Uani 1 1 d . . .
H3 H 1.1040 0.8155 -0.0035 0.109 Uiso 1 1 calc R . .
C4 C 0.9428(10) 0.8268(13) -0.0540(6) 0.097(3) Uani 1 1 d . . .
H4 H 0.9265 0.8898 -0.0892 0.116 Uiso 1 1 calc R . .
C5 C 0.8629(9) 0.7784(12) -0.0534(5) 0.091(3) Uani 1 1 d . . .
H5 H 0.7920 0.8059 -0.0894 0.109 Uiso 1 1 calc R . .
C6 C 0.8834(7) 0.6874(10) 0.0003(5) 0.079(2) Uani 1 1 d . . .
C7 C 0.7945(7) 0.6552(11) 0.0004(6) 0.089(3) Uani 1 1 d . A .
C8 C 0.6826(13) 0.719(2) -0.0612(9) 0.140(5) Uani 1 1 d U . .
C9 C 0.7225(6) 0.5717(9) 0.0575(5) 0.080(3) Uani 1 1 d . A .
C10 C 0.6482(7) 0.6866(12) 0.0383(6) 0.100(3) Uani 1 1 d U . .
H10 H 0.6447 0.7719 0.0153 0.119 Uiso 1 1 calc R . .
C11 C 0.5798(8) 0.6696(14) 0.0546(7) 0.110(4) Uani 1 1 d U . .
H11 H 0.5265 0.7412 0.0397 0.132 Uiso 1 1 calc R . .
C12 C 0.5898(8) 0.5483(11) 0.0924(7) 0.096(3) Uani 1 1 d . . .
H12 H 0.5456 0.5416 0.1047 0.115 Uiso 1 1 calc R . .
C13 C 0.6639(6) 0.4372(11) 0.1122(5) 0.080(3) Uani 1 1 d . . .
H13 H 0.6707 0.3556 0.1380 0.096 Uiso 1 1 calc R . .
C14 C 0.7289(6) 0.4488(9) 0.0930(5) 0.070(2) Uani 1 1 d . A .
C15 C 0.8189(6) 0.2043(9) 0.1305(4) 0.0621(19) Uani 1 1 d . A .
C16 C 0.7248(6) 0.1286(10) 0.1231(5) 0.070(2) Uani 1 1 d . . .
C17 C 0.9110(6) 0.1070(9) 0.1566(4) 0.0612(18) Uani 1 1 d . . .
C18 C 0.8972(7) -0.0506(10) 0.1619(5) 0.071(2) Uani 1 1 d . . .
H18 H 0.8300 -0.0853 0.1463 0.085 Uiso 1 1 calc R . .
C19 C 0.9795(7) -0.1504(10) 0.1890(4) 0.072(2) Uani 1 1 d . . .
H19 H 0.9678 -0.2528 0.1898 0.086 Uiso 1 1 calc R . .
C20 C 1.0811(7) -0.0981(11) 0.2154(5) 0.078(2) Uani 1 1 d . . .
H20 H 1.1384 -0.1656 0.2354 0.094 Uiso 1 1 calc R . .
C21 C 1.0982(7) 0.0526(9) 0.2125(4) 0.065(2) Uani 1 1 d . . .
H21 H 1.1674 0.0854 0.2316 0.078 Uiso 1 1 calc R . .
C22 C 1.0147(6) 0.1571(9) 0.1819(4) 0.0586(17) Uani 1 1 d . . .
C23 C 1.1216(6) 0.3732(9) 0.1990(4) 0.0597(18) Uani 1 1 d . . .
C24 C 1.1150(6) 0.5140(9) 0.1611(4) 0.0640(19) Uani 1 1 d . A .
N1 N 1.0159(5) 0.5429(7) 0.1054(3) 0.0607(16) Uani 1 1 d . . .
N2 N 1.0266(4) 0.3080(7) 0.1689(3) 0.0567(14) Uani 1 1 d . A .
N3 N 0.8154(4) 0.3450(7) 0.1133(3) 0.0597(15) Uani 1 1 d . . .
N4 N 0.8032(5) 0.5765(7) 0.0481(4) 0.0728(19) Uani 1 1 d . . .
O1 O 1.2135(4) 0.3320(7) 0.2509(3) 0.0777(16) Uani 1 1 d . A .
O2 O 1.2021(4) 0.5774(7) 0.1846(3) 0.0783(17) Uani 1 1 d . A .
O3 O 0.677(2) 0.879(3) -0.0393(12) 0.080(6) Uani 0.354(18) 1 d P A 1
O4 O 0.6071(12) 0.643(2) -0.0918(9) 0.067(5) Uani 0.354(18) 1 d P A 1
O7 O 1.4118(13) 0.749(2) 0.2965(10) 0.071(6) Uani 0.354(18) 1 d PD A 1
H7A H 1.3697 0.8205 0.2710 0.086 Uiso 0.354(18) 1 d PRD A 1
H7B H 1.4797 0.7632 0.3247 0.086 Uiso 0.354(18) 1 d PRD A 1
O13 O 0.373(4) 1.043(14) 0.234(3) 0.49(10) Uani 0.354(18) 1 d P A 1
O12 O 0.384(2) 0.800(3) 0.1845(14) 0.127(10) Uani 0.354(18) 1 d PU A 1
O3' O 0.6541(13) 0.831(3) -0.0822(12) 0.148(9) Uani 0.646(18) 1 d P A 2
O4' O 0.6418(13) 0.586(3) -0.1145(8) 0.144(8) Uani 0.646(18) 1 d P A 2
O7' O 1.4298(16) 0.672(3) 0.2919(11) 0.153(8) Uani 0.646(18) 1 d PDU A 2
H7C H 1.4184 0.7638 0.2951 0.184 Uiso 0.646(18) 1 d PRD A 2
H7D H 1.4803 0.6486 0.2906 0.184 Uiso 0.646(18) 1 d PRD A 2
O13' O 0.314(3) 0.951(5) 0.196(2) 0.33(2) Uani 0.646(18) 1 d P A 2
O12' O 0.370(2) 0.699(4) 0.118(2) 0.30(2) Uani 0.646(18) 1 d P A 2
O5 O 0.6459(5) 0.0891(7) 0.0643(3) 0.0806(17) Uani 1 1 d . . .
O6 O 0.7426(4) 0.1157(7) 0.1793(3) 0.0770(16) Uani 1 1 d . . .
O8 O 1.4719(6) 0.4795(12) 0.3965(4) 0.126(3) Uani 1 1 d D A .
O9 O 1.4138(8) 0.384(2) 0.2553(7) 0.219(7) Uani 1 1 d D A .
H9A H 1.4549 0.4274 0.2491 0.263 Uiso 1 1 d RD . .
H9B H 1.4018 0.2903 0.2480 0.263 Uiso 1 1 d RD . .
O14 O 0.6915(14) 0.116(2) 0.9693(10) 0.250(7) Uani 1 1 d U . .

loop_
_atom_site_aniso_label
_atom_site_aniso_U_11
_atom_site_aniso_U_22
_atom_site_aniso_U_33
_atom_site_aniso_U_23
_atom_site_aniso_U_13
_atom_site_aniso_U_12
Ni1 0.0414(6) 0.0572(6) 0.0651(7) 0.0011(4) 0.0256(5) 0.0065(4)
Mn1 0.0413(8) 0.1372(15) 0.0834(10) 0.0052(9) 0.0350(7) 0.0048(7)
C1 0.062(5) 0.066(5) 0.064(4) 0.005(4) 0.036(4) 0.004(4)
C2 0.076(5) 0.082(6) 0.065(5) 0.007(4) 0.044(4) 0.007(4)
C3 0.105(8) 0.092(7) 0.085(6) 0.003(5) 0.065(6) 0.005(6)
C4 0.124(9) 0.087(7) 0.087(7) 0.011(6) 0.070(7) 0.024(7)
C5 0.091(7) 0.080(6) 0.076(6) 0.010(5) 0.040(6) 0.009(5)
C6 0.066(5) 0.067(5) 0.082(6) 0.008(4) 0.036(5) 0.010(4)
C7 0.046(4) 0.072(6) 0.103(7) 0.021(5) 0.024(5) 0.011(4)
C8 0.114(8) 0.126(8) 0.144(9) 0.056(7) 0.064(6) 0.004(7)
C9 0.038(4) 0.058(5) 0.106(7) -0.003(4) 0.026(4) -0.002(3)
C10 0.060(5) 0.072(5) 0.140(7) 0.012(5) 0.050(5) 0.009(4)
C11 0.059(5) 0.092(6) 0.153(8) -0.007(6) 0.055(5) 0.013(4)
C12 0.060(5) 0.072(6) 0.153(10) -0.016(6) 0.066(7) 0.001(4)
C13 0.049(5) 0.079(6) 0.103(7) -0.018(5) 0.043(5) 0.004(4)
C14 0.046(4) 0.054(4) 0.082(5) -0.008(4) 0.027(4) 0.007(3)
C15 0.050(4) 0.060(5) 0.072(5) -0.005(4) 0.036(4) 0.005(3)
C16 0.056(5) 0.066(5) 0.082(6) -0.007(4) 0.041(5) 0.002(4)
C17 0.056(4) 0.063(4) 0.058(4) -0.007(3) 0.033(4) 0.005(3)
C18 0.068(5) 0.069(5) 0.075(5) -0.003(4) 0.045(5) -0.002(4)
C19 0.079(6) 0.061(5) 0.069(5) 0.001(4) 0.043(5) 0.008(4)
C20 0.070(5) 0.079(6) 0.067(5) 0.014(4) 0.034(4) 0.029(5)
C21 0.053(4) 0.066(5) 0.066(5) 0.010(4) 0.032(4) 0.014(3)
C22 0.055(4) 0.060(4) 0.060(4) 0.000(3) 0.036(4) 0.004(3)
C23 0.048(4) 0.067(5) 0.064(4) -0.004(4) 0.035(4) 0.004(3)
C24 0.046(4) 0.073(5) 0.073(5) 0.002(4) 0.037(4) 0.005(3)
N1 0.042(3) 0.063(4) 0.061(4) 0.004(3) 0.024(3) 0.003(3)
N2 0.050(3) 0.055(3) 0.068(4) 0.006(3) 0.039(3) 0.011(3)
N3 0.041(3) 0.061(4) 0.068(4) -0.002(3) 0.030(3) 0.010(3)
N4 0.049(4) 0.056(4) 0.087(5) 0.008(3) 0.029(4) 0.006(3)
O1 0.046(3) 0.086(4) 0.079(4) 0.005(3) 0.029(3) 0.017(3)
O2 0.052(3) 0.107(5) 0.070(3) 0.014(3) 0.035(3) 0.001(3)
O3 0.094(14) 0.075(12) 0.081(13) 0.007(11) 0.060(12) 0.010(10)
O4 0.039(8) 0.080(11) 0.064(10) -0.010(8) 0.023(7) -0.001(7)
O7 0.029(7) 0.067(11) 0.074(11) 0.023(9) 0.012(7) -0.007(7)
O13 0.12(3) 1.2(3) 0.16(4) -0.22(8) 0.10(3) -0.09(7)
O12 0.105(12) 0.128(13) 0.141(13) 0.016(8) 0.073(9) -0.014(8)
O3' 0.097(10) 0.168(17) 0.187(19) 0.133(16) 0.094(13) 0.084(12)
O4' 0.094(10) 0.211(19) 0.093(9) 0.030(11) 0.042(8) -0.006(11)
O7' 0.125(10) 0.168(12) 0.164(11) 0.009(8) 0.090(8) -0.032(8)
O13' 0.20(3) 0.40(5) 0.27(4) 0.17(4) 0.09(3) 0.19(3)
O12' 0.23(3) 0.26(3) 0.51(6) -0.01(4) 0.28(4) -0.03(2)
O5 0.057(3) 0.083(4) 0.082(4) -0.021(3) 0.034(3) -0.009(3)
O6 0.057(3) 0.085(4) 0.081(4) -0.002(3) 0.040(3) -0.003(3)
O8 0.066(5) 0.193(9) 0.104(6) 0.063(6) 0.047(4) 0.037(5)
O9 0.083(6) 0.36(2) 0.203(12) -0.078(13) 0.085(8) 0.018(9)
O14 0.240(11) 0.264(12) 0.234(11) -0.022(8) 0.142(8) 0.016(8)

loop_
_atom_type_symbol
_atom_type_description
_atom_type_scat_dispersion_real
_atom_type_scat_dispersion_imag
_atom_type_scat_source
C C 0.0033 0.0016 'International Tables Vol C Tables 4.2.6.8 and 6.1.1.4'
H H 0.0000 0.0000 'International Tables Vol C Tables 4.2.6.8 and 6.1.1.4'
Mn Mn 0.3368 0.7283 'International Tables Vol C Tables 4.2.6.8 and 6.1.1.4'
N N 0.0061 0.0033 'International Tables Vol C Tables 4.2.6.8 and 6.1.1.4'
Ni Ni 0.3393 1.1124 'International Tables Vol C Tables 4.2.6.8 and 6.1.1.4'
O O 0.0106 0.0060 'International Tables Vol C Tables 4.2.6.8 and 6.1.1.4'

loop_
_geom_angle_atom_site_label_1
_geom_angle_atom_site_label_2
_geom_angle_atom_site_label_3
_geom_angle
_geom_angle_site_symmetry_1
_geom_angle_site_symmetry_3
N4 Ni1 N2 179.1(3) . .
N4 Ni1 N1 94.2(3) . .
N2 Ni1 N1 86.5(3) . .
N4 Ni1 N3 85.8(3) . .
N2 Ni1 N3 93.5(3) . .
N1 Ni1 N3 178.1(3) . .
O7' Mn1 O9 80.9(9) . .
O7' Mn1 O6 104.8(8) . 2_755
O9 Mn1 O6 174.2(5) . 2_755
O7' Mn1 O8 85.9(7) . .
O9 Mn1 O8 94.9(4) . .
O6 Mn1 O8 85.7(3) 2_755 .
O7' Mn1 O2 90.6(7) . .
O9 Mn1 O2 94.2(4) . .
O6 Mn1 O2 85.8(3) 2_755 .
O8 Mn1 O2 169.7(3) . .
O7' Mn1 O1 163.1(7) . .
O9 Mn1 O1 92.4(5) . .
O6 Mn1 O1 82.1(2) 2_755 .
O8 Mn1 O1 110.2(3) . .
O2 Mn1 O1 74.3(2) . .
O7' Mn1 O7 18.1(9) . .
O9 Mn1 O7 98.7(8) . .
O6 Mn1 O7 87.1(6) 2_755 .
O8 Mn1 O7 88.1(5) . .
O2 Mn1 O7 85.7(4) . .
O1 Mn1 O7 157.8(4) . .
C2 C1 N1 121.3(7) . .
C2 C1 C6 118.7(8) . .
N1 C1 C6 119.8(7) . .
C3 C2 C1 121.6(9) . .
C3 C2 H2 119.2 . .
C1 C2 H2 119.2 . .
C2 C3 C4 119.2(10) . .
C2 C3 H3 120.4 . .
C4 C3 H3 120.4 . .
C5 C4 C3 120.6(10) . .
C5 C4 H4 119.7 . .
C3 C4 H4 119.7 . .
C4 C5 C6 122.2(10) . .
C4 C5 H5 118.9 . .
C6 C5 H5 118.9 . .
C5 C6 C1 117.6(9) . .
C5 C6 C7 118.1(9) . .
C1 C6 C7 124.1(9) . .
N4 C7 C6 124.2(8) . .
N4 C7 C8 119.6(9) . .
C6 C7 C8 116.2(10) . .
O3' C8 O4 106(2) . .
O3' C8 O3 39.4(15) . .
O4 C8 O3 120.4(19) . .
O3' C8 C7 133(2) . .
O4 C8 C7 120.9(15) . .
O3 C8 C7 105.6(16) . .
O3' C8 O4' 117(2) . .
O4 C8 O4' 45.6(11) . .
O3 C8 O4' 154.2(16) . .
C7 C8 O4' 99.8(13) . .
C14 C9 C10 120.4(9) . .
C14 C9 N4 114.7(7) . .
C10 C9 N4 124.7(9) . .
C11 C10 C9 117.9(10) . .
C11 C10 H10 121.0 . .
C9 C10 H10 121.0 . .
C12 C11 C10 120.8(9) . .
C12 C11 H11 119.6 . .
C10 C11 H11 119.6 . .
C13 C12 C11 121.0(10) . .
C13 C12 H12 119.5 . .
C11 C12 H12 119.5 . .
C12 C13 C14 118.6(10) . .
C12 C13 H13 120.7 . .
C14 C13 H13 120.7 . .
C9 C14 C13 121.0(8) . .
C9 C14 N3 113.5(8) . .
C13 C14 N3 125.3(8) . .
N3 C15 C17 122.5(7) . .
N3 C15 C16 122.5(6) . .
C17 C15 C16 115.0(7) . .
O5 C16 O6 130.6(8) . .
O5 C16 C15 116.6(8) . .
O6 C16 C15 112.8(7) . .
C22 C17 C18 117.9(7) . .
C22 C17 C15 125.1(7) . .
C18 C17 C15 116.8(7) . .
C19 C18 C17 121.8(8) . .
C19 C18 H18 119.1 . .
C17 C18 H18 119.1 . .
C18 C19 C20 119.3(8) . .
C18 C19 H19 120.4 . .
C20 C19 H19 120.4 . .
C21 C20 C19 120.6(8) . .
C21 C20 H20 119.7 . .
C19 C20 H20 119.7 . .
C20 C21 C22 121.8(8) . .
C20 C21 H21 119.1 . .
C22 C21 H21 119.1 . .
C21 C22 C17 118.5(7) . .
C21 C22 N2 122.6(7) . .
C17 C22 N2 118.6(6) . .
O1 C23 N2 129.3(8) . .
O1 C23 C24 117.4(7) . .
N2 C23 C24 113.3(6) . .
O2 C24 N1 130.4(8) . .
O2 C24 C23 116.9(7) . .
N1 C24 C23 112.6(7) . .
C24 N1 C1 122.9(7) . .
C24 N1 Ni1 110.6(5) . .
C1 N1 Ni1 126.4(5) . .
C23 N2 C22 123.4(6) . .
C23 N2 Ni1 110.1(5) . .
C22 N2 Ni1 126.5(5) . .
C15 N3 C14 123.6(7) . .
C15 N3 Ni1 126.5(5) . .
C14 N3 Ni1 109.8(5) . .
C7 N4 C9 124.5(7) . .
C7 N4 Ni1 124.8(6) . .
C9 N4 Ni1 110.4(6) . .
C23 O1 Mn1 112.6(5) . .
C24 O2 Mn1 115.3(5) . .
Mn1 O7 H7A 120.0 . .
Mn1 O7 H7B 120.0 . .
H7A O7 H7B 120.0 . .
Mn1 O7 H7C 158.1 . .
H7A O7 H7C 66.1 . .
H7B O7 H7C 58.3 . .
Mn1 O7' H7B 138.7 . .
Mn1 O7' H7C 120.7 . .
H7B O7' H7C 45.5 . .
Mn1 O7' H7D 119.2 . .
H7B O7' H7D 87.0 . .
H7C O7' H7D 120.0 . .
C16 O6 Mn1 134.6(6) . 2_745
Mn1 O9 H9A 120.6 . .
Mn1 O9 H9B 119.4 . .
H9A O9 H9B 120.0 . .

loop_
_geom_bond_atom_site_label_1
_geom_bond_atom_site_label_2
_geom_bond_distance
_geom_bond_site_symmetry_2
Ni1 N4 1.865(7) .
Ni1 N2 1.866(6) .
Ni1 N1 1.871(7) .
Ni1 N3 1.882(6) .
Mn1 O7' 1.989(19) .
Mn1 O9 2.120(11) .
Mn1 O6 2.149(6) 2_755
Mn1 O8 2.155(8) .
Mn1 O2 2.178(6) .
Mn1 O1 2.246(7) .
Mn1 O7 2.358(19) .
C1 C2 1.405(11) .
C1 N1 1.412(10) .
C1 C6 1.425(11) .
C2 C3 1.385(13) .
C2 H2 0.9300 .
C3 C4 1.391(15) .
C3 H3 0.9300 .
C4 C5 1.351(14) .
C4 H4 0.9300 .
C5 C6 1.417(14) .
C5 H5 0.9300 .
C6 C7 1.442(13) .
C7 N4 1.313(12) .
C7 C8 1.553(17) .
C8 O3' 1.083(19) .
C8 O4 1.15(2) .
C8 O3 1.54(3) .
C8 O4' 1.58(3) .
C9 C14 1.369(13) .
C9 C10 1.398(12) .
C9 N4 1.442(12) .
C10 C11 1.389(14) .
C10 H10 0.9300 .
C11 C12 1.373(17) .
C11 H11 0.9300 .
C12 C13 1.368(12) .
C12 H12 0.9300 .
C13 C14 1.389(12) .
C13 H13 0.9300 .
C14 N3 1.456(9) .
C15 N3 1.310(10) .
C15 C17 1.454(10) .
C15 C16 1.543(11) .
C16 O5 1.239(10) .
C16 O6 1.249(10) .
C17 C22 1.417(10) .
C17 C18 1.435(12) .
C18 C19 1.357(12) .
C18 H18 0.9300 .
C19 C20 1.387(12) .
C19 H19 0.9300 .
C20 C21 1.376(12) .
C20 H20 0.9300 .
C21 C22 1.390(10) .
C21 H21 0.9300 .
C22 N2 1.418(10) .
C23 O1 1.253(9) .
C23 N2 1.325(9) .
C23 C24 1.532(12) .
C24 O2 1.247(9) .
C24 N1 1.315(10) .
O7 H7A 0.8500 .
O7 H7B 0.8499 .
O7 H7C 0.1859 .
O7' H7B 1.0675 .
O7' H7C 0.8500 .
O7' H7D 0.8501 .
O6 Mn1 2.149(6) 2_745
O9 H9A 0.8500 .
O9 H9B 0.8501 .

loop_
_geom_torsion_atom_site_label_1
_geom_torsion_atom_site_label_2
_geom_torsion_atom_site_label_3
_geom_torsion_atom_site_label_4
_geom_torsion
_geom_torsion_site_symmetry_1
_geom_torsion_site_symmetry_4
N1 C1 C2 C3 176.1(8) . .
C6 C1 C2 C3 2.0(14) . .
C1 C2 C3 C4 -1.2(15) . .
C2 C3 C4 C5 -1.1(16) . .
C3 C4 C5 C6 2.6(17) . .
C4 C5 C6 C1 -1.7(15) . .
C4 C5 C6 C7 173.3(10) . .
C2 C1 C6 C5 -0.6(13) . .
N1 C1 C6 C5 -174.7(8) . .
C2 C1 C6 C7 -175.2(9) . .
N1 C1 C6 C7 10.6(14) . .
C5 C6 C7 N4 -177.8(9) . .
C1 C6 C7 N4 -3.1(16) . .
C5 C6 C7 C8 2.6(16) . .
C1 C6 C7 C8 177.2(11) . .
N4 C7 C8 O3' 125(3) . .
C6 C7 C8 O3' -55(3) . .
N4 C7 C8 O4 -49(3) . .
C6 C7 C8 O4 130.6(19) . .
N4 C7 C8 O3 92.2(15) . .
C6 C7 C8 O3 -88.2(16) . .
N4 C7 C8 O4' -92.6(14) . .
C6 C7 C8 O4' 87.1(13) . .
C14 C9 C10 C11 -1.8(15) . .
N4 C9 C10 C11 -176.0(10) . .
C9 C10 C11 C12 4.2(17) . .
C10 C11 C12 C13 -3.2(18) . .
C11 C12 C13 C14 -0.4(16) . .
C10 C9 C14 C13 -1.6(14) . .
N4 C9 C14 C13 173.0(8) . .
C10 C9 C14 N3 -175.8(8) . .
N4 C9 C14 N3 -1.1(11) . .
C12 C13 C14 C9 2.8(14) . .
C12 C13 C14 N3 176.2(9) . .
N3 C15 C16 O5 77.6(10) . .
C17 C15 C16 O5 -101.2(9) . .
N3 C15 C16 O6 -103.4(9) . .
C17 C15 C16 O6 77.8(9) . .
N3 C15 C17 C22 15.9(13) . .
C16 C15 C17 C22 -165.3(7) . .
N3 C15 C17 C18 -169.2(7) . .
C16 C15 C17 C18 9.6(10) . .
C22 C17 C18 C19 -1.1(12) . .
C15 C17 C18 C19 -176.4(8) . .
C17 C18 C19 C20 3.2(13) . .
C18 C19 C20 C21 -1.9(13) . .
C19 C20 C21 C22 -1.5(13) . .
C20 C21 C22 C17 3.5(12) . .
C20 C21 C22 N2 -170.1(8) . .
C18 C17 C22 C21 -2.2(11) . .
C15 C17 C22 C21 172.7(8) . .
C18 C17 C22 N2 171.7(7) . .
C15 C17 C22 N2 -13.5(11) . .
O1 C23 C24 O2 0.2(11) . .
N2 C23 C24 O2 -176.7(7) . .
O1 C23 C24 N1 176.5(7) . .
N2 C23 C24 N1 -0.4(9) . .
O2 C24 N1 C1 10.8(14) . .
C23 C24 N1 C1 -165.0(7) . .
O2 C24 N1 Ni1 -165.8(8) . .
C23 C24 N1 Ni1 18.4(8) . .
C2 C1 N1 C24 15.6(12) . .
C6 C1 N1 C24 -170.4(8) . .
C2 C1 N1 Ni1 -168.3(6) . .
C6 C1 N1 Ni1 5.7(11) . .
N4 Ni1 N1 C24 156.0(6) . .
N2 Ni1 N1 C24 -23.4(6) . .
N3 Ni1 N1 C24 65(8) . .
N4 Ni1 N1 C1 -20.5(7) . .
N2 Ni1 N1 C1 160.2(7) . .
N3 Ni1 N1 C1 -112(8) . .
O1 C23 N2 C22 -15.0(12) . .
C24 C23 N2 C22 161.5(6) . .
O1 C23 N2 Ni1 165.7(7) . .
C24 C23 N2 Ni1 -17.8(7) . .
C21 C22 N2 C23 -17.4(11) . .
C17 C22 N2 C23 169.0(7) . .
C21 C22 N2 Ni1 161.8(6) . .
C17 C22 N2 Ni1 -11.8(10) . .
N4 Ni1 N2 C23 -114(19) . .
N1 Ni1 N2 C23 22.9(5) . .
N3 Ni1 N2 C23 -155.2(5) . .
N4 Ni1 N2 C22 67(19) . .
N1 Ni1 N2 C22 -156.4(6) . .
N3 Ni1 N2 C22 25.5(6) . .
C17 C15 N3 C14 -174.2(7) . .
C16 C15 N3 C14 7.0(12) . .
C17 C15 N3 Ni1 7.9(11) . .
C16 C15 N3 Ni1 -170.9(6) . .
C9 C14 N3 C15 -160.8(8) . .
C13 C14 N3 C15 25.3(12) . .
C9 C14 N3 Ni1 17.4(9) . .
C13 C14 N3 Ni1 -156.5(7) . .
N4 Ni1 N3 C15 157.0(7) . .
N2 Ni1 N3 C15 -23.6(7) . .
N1 Ni1 N3 C15 -112(8) . .
N4 Ni1 N3 C14 -21.2(5) . .
N2 Ni1 N3 C14 158.2(5) . .
N1 Ni1 N3 C14 70(8) . .
C6 C7 N4 C9 165.4(9) . .
C8 C7 N4 C9 -14.9(16) . .
C6 C7 N4 Ni1 -20.5(14) . .
C8 C7 N4 Ni1 159.2(10) . .
C14 C9 N4 C7 159.0(9) . .
C10 C9 N4 C7 -26.6(15) . .
C14 C9 N4 Ni1 -15.8(10) . .
C10 C9 N4 Ni1 158.6(9) . .
N2 Ni1 N4 C7 165(18) . .
N1 Ni1 N4 C7 27.7(8) . .
N3 Ni1 N4 C7 -154.2(8) . .
N2 Ni1 N4 C9 -20(19) . .
N1 Ni1 N4 C9 -157.5(6) . .
N3 Ni1 N4 C9 20.6(6) . .
N2 C23 O1 Mn1 -170.0(6) . .
C24 C23 O1 Mn1 13.7(8) . .
O7' Mn1 O1 C23 -43(3) . .
O9 Mn1 O1 C23 -109.3(7) . .
O6 Mn1 O1 C23 72.3(5) 2_755 .
O8 Mn1 O1 C23 154.6(5) . .
O2 Mn1 O1 C23 -15.6(5) . .
O7 Mn1 O1 C23 10.8(18) . .
N1 C24 O2 Mn1 169.8(7) . .
C23 C24 O2 Mn1 -14.6(9) . .
O7' Mn1 O2 C24 -171.7(9) . .
O9 Mn1 O2 C24 107.4(7) . .
O6 Mn1 O2 C24 -66.9(6) 2_755 .
O8 Mn1 O2 C24 -101.2(16) . .
O1 Mn1 O2 C24 16.1(6) . .
O7 Mn1 O2 C24 -154.2(8) . .
O5 C16 O6 Mn1 4.9(15) . 2_745
C15 C16 O6 Mn1 -174.0(5) . 2_745
